data_4065194
loop_
_publ_author_name
'Matson, Ellen M.'
'Fanwick, Phillip E.'
'Bart, Suzanne C.'

_publ_section_title
;
 Formation of Trivalent U--C, U--N, and U--S Bonds and Their Reactivity
 toward Carbon Dioxide and Acetone
;
_journal_issue 21
_journal_name_full Organometallics
_journal_page_first 5753
_journal_paper_doi 10.1021/om200612h
_journal_volume 30
_journal_year 2011
_chemical_formula_moiety 'C38 H49 B2 N12 U1'
_chemical_formula_sum 'C38 H49 B2 N12 U'
_chemical_formula_weight 933.55
_chemical_name_systematic ' ?'
_space_group_IT_number 2
_symmetry_cell_setting triclinic
_symmetry_space_group_name_Hall '-P 1'
_symmetry_space_group_name_H-M 'P -1'
_atom_type_scat_source 'International Tables for Crystallography (Vol C)'
_cell_angle_alpha 98.745(4)
_cell_angle_beta 94.489(5)
_cell_angle_gamma 99.872(6)
_cell_formula_units_Z 2
_cell_length_a 11.5978(10)
_cell_length_b 11.6039(5)
_cell_length_c 15.1989(7)
_cell_measurement_reflns_used 6538
_cell_measurement_temperature 150(2)
_cell_measurement_theta_max 70
_cell_measurement_theta_min 2
_cell_volume 1980.3(2)
_computing_cell_refinement 'DENZO/SCALEPACK (Otwinowski & Minor, 1996)'
_computing_data_collection 'CrystalClear(Rigaku, 2001)'
_computing_data_reduction 'DENZO/SCALEPACK (Otwinowski & Minor, 1996)'
_computing_molecular_graphics
;
    ORTEP (Johnson, 1976)
    PLATON (Spek, 1997)
;
_computing_publication_material 'SHELX97(Sheldrick, 2008) and local programs'
_computing_structure_refinement 'SHELX97 (Sheldrick, 2008)'
_computing_structure_solution
;
 PATTY (DIRDIF, Beurskins, 2008)
;
_diffrn_ambient_temperature 150(2)
_diffrn_measured_fraction_theta_full 0.8660
_diffrn_measured_fraction_theta_max 0.8660
_diffrn_measurement_details
;
Data were collected on a Rigaku Rapid which has a quarter 
chi circle and a 200 degree curved image plate at a fixed 
distance of 127.4mm.  Strategy was optimized using the 
CrystalClear software.  The completeness is the best 
that can be obtained with this geometry. 
Also the use of HKL2000/SCALEPACK lowers the number 
of observed data as inconsistent equivalents are removed 
from the data set and not included in the collected total
;
_diffrn_measurement_device_type Rigaku_Rapid_II
_diffrn_measurement_method \w
_diffrn_radiation_monochromator 'confocal optics'
_diffrn_radiation_type CU-K\a
_diffrn_radiation_wavelength 1.54184
_diffrn_reflns_av_R_equivalents 0.0380
_diffrn_reflns_av_sigmaI/netI 0.0165
_diffrn_reflns_limit_h_max 14
_diffrn_reflns_limit_h_min 0
_diffrn_reflns_limit_k_max 13
_diffrn_reflns_limit_k_min -14
_diffrn_reflns_limit_l_max 18
_diffrn_reflns_limit_l_min -18
_diffrn_reflns_number 28616
_diffrn_reflns_theta_full 70.2
_diffrn_reflns_theta_max 70.15
_diffrn_reflns_theta_min 2.96
_diffrn_standards_number 0
_exptl_absorpt_coefficient_mu 12.746
_exptl_absorpt_correction_T_max 0.5287
_exptl_absorpt_correction_T_min 0.4061
_exptl_absorpt_correction_type multi-scan
_exptl_absorpt_process_details 'SCALEPACK (Otwinowski & Minor, 1997)'
_exptl_crystal_colour green
_exptl_crystal_density_diffrn 1.566
_exptl_crystal_density_method 'not measured'
_exptl_crystal_description needle
_exptl_crystal_F_000 926
_exptl_crystal_size_max 0.20
_exptl_crystal_size_mid 0.12
_exptl_crystal_size_min 0.05
_refine_diff_density_max 2.31
_refine_diff_density_min -2.55
_refine_ls_extinction_method none
_refine_ls_goodness_of_fit_ref 1.121
_refine_ls_hydrogen_treatment mixed
_refine_ls_matrix_type full
_refine_ls_number_parameters 498
_refine_ls_number_reflns 6529
_refine_ls_number_restraints 0
_refine_ls_R_factor_all 0.042
_refine_ls_R_factor_gt 0.041
_refine_ls_shift/su_max 0.001
_refine_ls_structure_factor_coef Fsqd
_refine_ls_weighting_details '1/[\s^2^(Fo^2^)+(0.0748P)^2^+6.5111P] where P=(Fo^2^+2Fc^2^)/3  '
_refine_ls_weighting_scheme calc
_refine_ls_wR_factor_gt 0.116
_refine_ls_wR_factor_ref 0.117
_reflns_number_gt 6299
_reflns_number_total 6529
_reflns_threshold_expression >2.0\s(I)
_cod_data_source_file om200612h_si_005.cif
_cod_data_source_block SCB219
_cod_depositor_comments
;
The following automatic conversions were performed:

'_refine_ls_weighting_scheme' value 'calc ' changed to 'calc'
according to /home/saulius/struct/CIF-dictionaries/cif_core.dic
dictionary named 'cif_core.dic' version 2.4.1 from 2010-06-29.

Automatic conversion script
Id: cif_fix_values 1715 2011-07-08 13:25:40Z adriana 
;
_cod_original_formula_sum 'C38 H49 B2 N12 U1'
_cod_database_code 4065194

loop_
_symmetry_equiv_pos_as_xyz
'x, y, z'
'-x, -y, -z'

loop_
_atom_site_label
_atom_site_fract_x
_atom_site_fract_y
_atom_site_fract_z
_atom_site_U_iso_or_equiv
_atom_site_adp_type
_atom_site_occupancy
_atom_site_symmetry_multiplicity
_atom_site_calc_flag
_atom_site_refinement_flags
U1 0.157011(17) 0.345965(17) 0.242010(12) 0.03672(11) Uani 1 1 d .
N11 0.1734(5) 0.3546(4) 0.4183(4) 0.0378(12) Uani 1 1 d .
N12 0.1877(5) 0.4707(5) 0.4626(4) 0.0373(12) Uani 1 1 d .
N21 0.1293(5) 0.5608(5) 0.2837(4) 0.0434(13) Uani 1 1 d .
N22 0.1870(6) 0.6295(5) 0.3627(4) 0.0438(13) Uani 1 1 d .
N31 0.3662(5) 0.4543(5) 0.3179(4) 0.0419(13) Uani 1 1 d .
N32 0.3716(5) 0.5418(5) 0.3909(4) 0.0395(12) Uani 1 1 d .
N61 0.2640(5) 0.4370(5) 0.1112(4) 0.0419(13) Uani 1 1 d .
N62 0.2594(5) 0.3656(5) 0.0290(4) 0.0449(14) Uani 1 1 d .
N71 0.2518(5) 0.1813(5) 0.1649(4) 0.0446(14) Uani 1 1 d .
N72 0.2620(5) 0.1650(5) 0.0742(4) 0.0424(13) Uani 1 1 d .
N81 0.0241(5) 0.2850(5) 0.0903(4) 0.0415(13) Uani 1 1 d .
N82 0.0676(5) 0.2205(5) 0.0220(4) 0.0411(13) Uani 1 1 d .
C13 0.1450(7) 0.4714(6) 0.5434(4) 0.0414(15) Uani 1 1 d .
C14 0.1043(6) 0.3575(6) 0.5527(4) 0.0423(15) Uani 1 1 d .
C15 0.1251(6) 0.2869(6) 0.4759(5) 0.0406(15) Uani 1 1 d .
C16 0.1442(8) 0.5844(7) 0.6061(5) 0.0552(19) Uani 1 1 d .
C17 0.1019(8) 0.1544(6) 0.4560(6) 0.058(2) Uani 1 1 d .
C23 0.1741(8) 0.7439(6) 0.3662(6) 0.0516(19) Uani 1 1 d .
C24 0.1070(8) 0.7503(7) 0.2885(6) 0.059(2) Uani 1 1 d .
C25 0.0808(7) 0.6365(7) 0.2392(6) 0.0505(18) Uani 1 1 d .
C26 0.2231(11) 0.8395(7) 0.4431(7) 0.073(3) Uani 1 1 d .
C27 0.0170(9) 0.5951(9) 0.1472(7) 0.071(3) Uani 1 1 d .
C33 0.4861(7) 0.5918(6) 0.4182(5) 0.0432(15) Uani 1 1 d .
C34 0.5553(6) 0.5377(6) 0.3625(5) 0.0481(17) Uani 1 1 d .
C35 0.4776(7) 0.4518(6) 0.3004(5) 0.0443(16) Uani 1 1 d .
C36 0.5259(8) 0.6878(7) 0.4970(5) 0.057(2) Uani 1 1 d .
C37 0.5096(7) 0.3667(7) 0.2250(6) 0.055(2) Uani 1 1 d .
C41 -0.0188(8) 0.1889(8) 0.2678(5) 0.0539(19) Uani 1 1 d .
C42 -0.0958(8) 0.1247(7) 0.2785(5) 0.0500(18) Uani 1 1 d .
C43 -0.2003(7) 0.0367(6) 0.2932(5) 0.0456(16) Uani 1 1 d .
C44 -0.1845(9) -0.0725(7) 0.3140(6) 0.061(2) Uani 1 1 d .
C45 -0.2775(11) -0.1569(9) 0.3280(7) 0.077(3) Uani 1 1 d .
C46 -0.3870(10) -0.1325(11) 0.3218(6) 0.081(3) Uani 1 1 d .
C47 -0.4072(11) -0.0329(14) 0.2993(10) 0.103(4) Uani 1 1 d .
C48 -0.3145(9) 0.0571(10) 0.2876(7) 0.075(3) Uani 1 1 d .
C63 0.3169(6) 0.4280(7) -0.0279(5) 0.0488(18) Uani 1 1 d .
C64 0.3605(7) 0.5401(7) 0.0164(5) 0.0500(18) Uani 1 1 d .
C65 0.3263(6) 0.5438(7) 0.1027(5) 0.0450(16) Uani 1 1 d .
C66 0.3296(8) 0.3738(9) -0.1228(5) 0.061(2) Uani 1 1 d .
C67 0.3545(7) 0.6497(7) 0.1754(5) 0.0531(19) Uani 1 1 d .
C73 0.3287(6) 0.0821(7) 0.0546(5) 0.0461(16) Uani 1 1 d .
C74 0.3616(7) 0.0446(7) 0.1320(5) 0.0484(17) Uani 1 1 d .
C75 0.3107(7) 0.1077(7) 0.1998(5) 0.0475(17) Uani 1 1 d .
C76 0.3534(8) 0.0410(8) -0.0389(5) 0.059(2) Uani 1 1 d .
C77 0.3157(10) 0.1037(9) 0.2972(5) 0.069(3) Uani 1 1 d .
C83 -0.0218(7) 0.1543(6) -0.0359(5) 0.0447(16) Uani 1 1 d .
C84 -0.1257(7) 0.1794(7) -0.0069(5) 0.0475(17) Uani 1 1 d .
C85 -0.0941(7) 0.2606(6) 0.0726(5) 0.0443(16) Uani 1 1 d .
C86 -0.0032(8) 0.0679(7) -0.1153(5) 0.0521(18) Uani 1 1 d .
C87 -0.1732(8) 0.3168(8) 0.1314(6) 0.058(2) Uani 1 1 d .
B1 0.2621(8) 0.5775(7) 0.4310(5) 0.0429(18) Uani 1 1 d .
B2 0.2010(8) 0.2342(8) 0.0113(5) 0.0430(18) Uani 1 1 d .
H1 0.295(7) 0.649(6) 0.487(5) 0.043(19) Uiso 1 1 d .
H2 0.217(6) 0.190(6) -0.054(5) 0.033(17) Uiso 1 1 d .
H14 0.0685 0.3314 0.6021 0.051 Uiso 1 1 calc R
H24 0.0835 0.8193 0.2721 0.071 Uiso 1 1 calc R
H34 0.6387 0.5547 0.3654 0.058 Uiso 1 1 calc R
H44 -0.1073 -0.0896 0.3187 0.073 Uiso 1 1 calc R
H45 -0.2645 -0.2311 0.3419 0.092 Uiso 1 1 calc R
H46 -0.4508 -0.1888 0.3339 0.097 Uiso 1 1 calc R
H47 -0.4860 -0.0210 0.2908 0.123 Uiso 1 1 calc R
H48 -0.3303 0.1313 0.2758 0.090 Uiso 1 1 calc R
H64 0.4052 0.6031 -0.0067 0.060 Uiso 1 1 calc R
H74 0.4094 -0.0129 0.1386 0.058 Uiso 1 1 calc R
H84 -0.2031 0.1480 -0.0352 0.057 Uiso 1 1 calc R
H16A 0.2254 0.6247 0.6266 0.083 Uiso 1 1 calc R
H16B 0.1034 0.5660 0.6578 0.083 Uiso 1 1 calc R
H16C 0.1033 0.6362 0.5749 0.083 Uiso 1 1 calc R
H17A 0.0838 0.1278 0.3913 0.087 Uiso 1 1 calc R
H17B 0.0350 0.1231 0.4865 0.087 Uiso 1 1 calc R
H17C 0.1718 0.1253 0.4772 0.087 Uiso 1 1 calc R
H26A 0.2005 0.8139 0.4989 0.110 Uiso 1 1 calc R
H26B 0.1922 0.9113 0.4358 0.110 Uiso 1 1 calc R
H26C 0.3092 0.8565 0.4455 0.110 Uiso 1 1 calc R
H27A 0.0351 0.5181 0.1224 0.106 Uiso 1 1 calc R
H27B 0.0422 0.6530 0.1086 0.106 Uiso 1 1 calc R
H27C -0.0680 0.5873 0.1505 0.106 Uiso 1 1 calc R
H36A 0.4934 0.7581 0.4876 0.085 Uiso 1 1 calc R
H36B 0.6121 0.7081 0.5043 0.085 Uiso 1 1 calc R
H36C 0.4985 0.6605 0.5510 0.085 Uiso 1 1 calc R
H37A 0.5041 0.2880 0.2422 0.082 Uiso 1 1 calc R
H37B 0.5902 0.3952 0.2126 0.082 Uiso 1 1 calc R
H37C 0.4552 0.3615 0.1712 0.082 Uiso 1 1 calc R
H66A 0.3618 0.3011 -0.1223 0.091 Uiso 1 1 calc R
H66B 0.3829 0.4304 -0.1495 0.091 Uiso 1 1 calc R
H66C 0.2523 0.3547 -0.1580 0.091 Uiso 1 1 calc R
H67A 0.2924 0.6970 0.1723 0.080 Uiso 1 1 calc R
H67B 0.4300 0.6980 0.1679 0.080 Uiso 1 1 calc R
H67C 0.3596 0.6235 0.2337 0.080 Uiso 1 1 calc R
H76A 0.2789 0.0109 -0.0770 0.088 Uiso 1 1 calc R
H76B 0.3993 -0.0225 -0.0390 0.088 Uiso 1 1 calc R
H76C 0.3982 0.1075 -0.0618 0.088 Uiso 1 1 calc R
H77A 0.2634 0.1534 0.3246 0.104 Uiso 1 1 calc R
H77B 0.3965 0.1333 0.3251 0.104 Uiso 1 1 calc R
H77C 0.2904 0.0216 0.3062 0.104 Uiso 1 1 calc R
H86A 0.0486 0.1095 -0.1530 0.078 Uiso 1 1 calc R
H86B -0.0792 0.0327 -0.1500 0.078 Uiso 1 1 calc R
H86C 0.0331 0.0052 -0.0946 0.078 Uiso 1 1 calc R
H87A -0.1267 0.3639 0.1856 0.088 Uiso 1 1 calc R
H87B -0.2322 0.2550 0.1481 0.088 Uiso 1 1 calc R
H87C -0.2129 0.3686 0.0993 0.088 Uiso 1 1 calc R

loop_
_atom_site_aniso_label
_atom_site_aniso_U_11
_atom_site_aniso_U_22
_atom_site_aniso_U_33
_atom_site_aniso_U_12
_atom_site_aniso_U_13
_atom_site_aniso_U_23
U1 0.03652(16) 0.04174(14) 0.03077(14) 0.00591(10) 0.00646(10) 0.00268(9)
N11 0.041(3) 0.035(3) 0.036(3) 0.009(2) 0.005(2) 0.003(2)
N12 0.042(3) 0.038(3) 0.033(3) 0.010(2) 0.006(2) 0.004(2)
N21 0.036(3) 0.048(3) 0.050(3) 0.006(2) 0.007(3) 0.019(3)
N22 0.050(3) 0.038(3) 0.045(3) 0.007(2) 0.010(3) 0.009(2)
N31 0.044(3) 0.042(3) 0.041(3) 0.006(2) 0.011(3) 0.009(2)
N32 0.044(3) 0.041(3) 0.034(3) 0.008(2) 0.003(2) 0.009(2)
N61 0.043(3) 0.053(3) 0.030(3) 0.008(3) 0.003(2) 0.007(2)
N62 0.042(3) 0.058(3) 0.035(3) 0.007(3) 0.008(3) 0.009(2)
N71 0.044(3) 0.051(3) 0.035(3) 0.006(3) 0.007(3) -0.001(2)
N72 0.037(3) 0.052(3) 0.035(3) 0.008(3) 0.005(2) -0.001(2)
N81 0.035(3) 0.057(3) 0.032(3) 0.012(3) 0.004(2) 0.003(2)
N82 0.041(3) 0.053(3) 0.032(3) 0.013(3) 0.005(2) 0.009(2)
C13 0.047(4) 0.053(4) 0.030(3) 0.021(3) 0.007(3) 0.008(3)
C14 0.041(4) 0.058(4) 0.034(3) 0.016(3) 0.010(3) 0.014(3)
C15 0.041(4) 0.042(3) 0.042(4) 0.009(3) 0.006(3) 0.018(3)
C16 0.073(6) 0.059(4) 0.038(4) 0.026(4) 0.012(4) 0.006(3)
C17 0.076(6) 0.038(4) 0.059(5) 0.001(4) 0.017(4) 0.012(3)
C23 0.058(5) 0.043(4) 0.062(5) 0.019(3) 0.017(4) 0.018(3)
C24 0.061(5) 0.055(4) 0.074(6) 0.021(4) 0.025(5) 0.028(4)
C25 0.039(4) 0.060(4) 0.060(5) 0.017(3) 0.010(4) 0.026(4)
C26 0.108(8) 0.041(4) 0.075(6) 0.025(5) 0.014(6) 0.007(4)
C27 0.058(6) 0.074(6) 0.083(7) 0.008(5) -0.006(5) 0.035(5)
C33 0.044(4) 0.044(3) 0.041(4) 0.003(3) 0.000(3) 0.013(3)
C34 0.034(4) 0.052(4) 0.060(4) 0.003(3) 0.003(3) 0.020(3)
C35 0.042(4) 0.047(4) 0.044(4) 0.008(3) 0.007(3) 0.009(3)
C36 0.062(5) 0.053(4) 0.049(4) -0.004(4) -0.004(4) 0.007(3)
C37 0.037(4) 0.066(5) 0.061(5) 0.008(3) 0.017(4) 0.001(4)
C41 0.050(5) 0.072(5) 0.039(4) 0.020(4) 0.004(3) -0.003(4)
C42 0.074(6) 0.047(4) 0.031(3) 0.020(4) 0.009(4) 0.001(3)
C43 0.046(4) 0.050(4) 0.038(3) 0.003(3) 0.005(3) 0.007(3)
C44 0.073(6) 0.055(4) 0.053(4) 0.005(4) 0.017(4) 0.012(4)
C45 0.096(8) 0.065(5) 0.063(6) -0.004(5) 0.013(5) 0.014(4)
C46 0.063(6) 0.115(9) 0.053(5) -0.023(6) -0.007(4) 0.030(5)
C47 0.058(7) 0.154(12) 0.122(11) 0.042(8) 0.027(7) 0.069(10)
C48 0.061(6) 0.094(7) 0.086(7) 0.030(5) 0.023(5) 0.042(6)
C63 0.039(4) 0.076(5) 0.033(3) 0.007(3) 0.007(3) 0.019(3)
C64 0.046(4) 0.061(4) 0.046(4) 0.006(3) 0.012(3) 0.019(3)
C65 0.035(4) 0.057(4) 0.043(4) 0.006(3) 0.004(3) 0.014(3)
C66 0.051(5) 0.086(6) 0.046(4) 0.006(4) 0.015(4) 0.017(4)
C67 0.058(5) 0.052(4) 0.048(4) -0.002(4) 0.014(4) 0.014(3)
C73 0.039(4) 0.058(4) 0.040(4) 0.016(3) 0.001(3) 0.001(3)
C74 0.041(4) 0.059(4) 0.046(4) 0.022(3) -0.003(3) 0.000(3)
C75 0.048(4) 0.054(4) 0.044(4) 0.022(3) 0.004(3) 0.003(3)
C76 0.062(5) 0.070(5) 0.047(4) 0.025(4) 0.016(4) -0.002(4)
C77 0.098(8) 0.082(6) 0.040(4) 0.052(6) 0.010(5) 0.010(4)
C83 0.052(4) 0.049(4) 0.034(3) 0.010(3) 0.003(3) 0.010(3)
C84 0.042(4) 0.057(4) 0.044(4) 0.006(3) 0.000(3) 0.014(3)
C85 0.043(4) 0.055(4) 0.037(3) 0.012(3) -0.001(3) 0.017(3)
C86 0.058(5) 0.054(4) 0.040(4) 0.004(4) -0.001(3) 0.005(3)
C87 0.050(5) 0.076(5) 0.049(4) 0.011(4) 0.011(4) 0.008(4)
B1 0.051(5) 0.040(4) 0.038(4) 0.008(3) 0.009(4) 0.005(3)
B2 0.041(4) 0.057(4) 0.030(4) 0.006(4) 0.006(3) 0.005(3)

loop_
_atom_type_symbol
_atom_type_radius_bond
U 1.42
N 0.75
C 0.77
B 0.82
H 0.32

loop_
_geom_angle_atom_site_label_1
_geom_angle_atom_site_label_2
_geom_angle_atom_site_label_3
_geom_angle
N71 U1 N21 154.80(18)
N71 U1 C41 89.8(2)
N21 U1 C41 114.4(2)
N71 U1 N81 79.12(19)
N21 U1 N81 99.95(19)
C41 U1 N81 73.8(2)
N71 U1 N31 88.68(18)
N21 U1 N31 77.35(18)
C41 U1 N31 140.5(2)
N81 U1 N31 144.04(17)
N71 U1 N11 111.67(18)
N21 U1 N11 82.86(17)
C41 U1 N11 75.4(2)
N81 U1 N11 147.23(17)
N31 U1 N11 68.63(17)
N71 U1 N61 74.89(18)
N21 U1 N61 81.25(18)
C41 U1 N61 141.8(2)
N81 U1 N61 69.05(17)
N31 U1 N61 75.15(17)
N11 U1 N61 142.80(17)
C15 N11 N12 105.1(5)
C15 N11 U1 136.5(4)
N12 N11 U1 111.0(4)
C13 N12 N11 109.5(5)
C13 N12 B1 126.0(6)
N11 N12 B1 123.5(5)
C25 N21 N22 105.5(6)
C25 N21 U1 134.1(5)
N22 N21 U1 119.7(4)
C23 N22 N21 110.3(6)
C23 N22 B1 127.5(6)
N21 N22 B1 122.0(5)
C35 N31 N32 106.8(6)
C35 N31 U1 135.6(5)
N32 N31 U1 117.5(4)
C33 N32 N31 109.3(6)
C33 N32 B1 127.0(6)
N31 N32 B1 123.7(6)
C65 N61 N62 105.5(5)
C65 N61 U1 135.5(4)
N62 N61 U1 119.0(4)
C63 N62 N61 109.9(6)
C63 N62 B2 127.7(6)
N61 N62 B2 122.3(5)
C75 N71 N72 107.3(6)
C75 N71 U1 129.9(4)
N72 N71 U1 122.3(5)
C73 N72 N71 109.0(6)
C73 N72 B2 129.3(6)
N71 N72 B2 121.6(6)
C85 N81 N82 106.6(5)
C85 N81 U1 130.6(4)
N82 N81 U1 116.8(4)
C83 N82 N81 109.9(6)
C83 N82 B2 126.9(6)
N81 N82 B2 123.0(5)
N12 C13 C14 108.4(6)
N12 C13 C16 122.3(6)
C14 C13 C16 129.3(6)
C13 C14 C15 106.4(6)
C13 C14 H14 126.80
C15 C14 H14 126.80
N11 C15 C14 110.5(6)
N11 C15 C17 122.4(6)
C14 C15 C17 127.0(6)
C13 C16 H16A 109.50
C13 C16 H16B 109.50
H16A C16 H16B 109.50
C13 C16 H16C 109.50
H16A C16 H16C 109.50
H16B C16 H16C 109.50
C15 C17 H17A 109.50
C15 C17 H17B 109.50
H17A C17 H17B 109.50
C15 C17 H17C 109.50
H17A C17 H17C 109.50
H17B C17 H17C 109.50
N22 C23 C24 107.4(7)
N22 C23 C26 123.7(8)
C24 C23 C26 128.9(7)
C23 C24 C25 106.6(7)
C23 C24 H24 126.70
C25 C24 H24 126.70
N21 C25 C24 110.2(8)
N21 C25 C27 120.9(8)
C24 C25 C27 128.8(8)
C23 C26 H26A 109.50
C23 C26 H26B 109.50
H26A C26 H26B 109.50
C23 C26 H26C 109.50
H26A C26 H26C 109.50
H26B C26 H26C 109.50
C25 C27 H27A 109.50
C25 C27 H27B 109.50
H27A C27 H27B 109.50
C25 C27 H27C 109.50
H27A C27 H27C 109.50
H27B C27 H27C 109.50
N32 C33 C34 108.4(6)
N32 C33 C36 124.3(7)
C34 C33 C36 127.3(7)
C33 C34 C35 105.9(6)
C33 C34 H34 127.10
C35 C34 H34 127.10
N31 C35 C34 109.7(6)
N31 C35 C37 123.3(6)
C34 C35 C37 127.0(7)
C33 C36 H36A 109.50
C33 C36 H36B 109.50
H36A C36 H36B 109.50
C33 C36 H36C 109.50
H36A C36 H36C 109.50
H36B C36 H36C 109.50
C35 C37 H37A 109.50
C35 C37 H37B 109.50
H37A C37 H37B 109.50
C35 C37 H37C 109.50
H37A C37 H37C 109.50
H37B C37 H37C 109.50
C42 C41 U1 177.7(8)
C41 C42 C43 179.6(10)
C48 C43 C44 116.5(8)
C48 C43 C42 123.8(8)
C44 C43 C42 119.6(7)
C45 C44 C43 122.1(10)
C45 C44 H44 118.90
C43 C44 H44 118.90
C46 C45 C44 118.9(10)
C46 C45 H45 120.50
C44 C45 H45 120.50
C47 C46 C45 121.4(10)
C47 C46 H46 119.30
C45 C46 H46 119.30
C46 C47 C48 121.3(11)
C46 C47 H47 119.30
C48 C47 H47 119.30
C43 C48 C47 119.5(10)
C43 C48 H48 120.20
C47 C48 H48 120.20
N62 C63 C64 108.4(6)
N62 C63 C66 122.7(7)
C64 C63 C66 128.9(7)
C63 C64 C65 106.1(6)
C63 C64 H64 126.90
C65 C64 H64 126.90
N61 C65 C64 110.1(6)
N61 C65 C67 124.8(6)
C64 C65 C67 125.2(6)
C63 C66 H66A 109.50
C63 C66 H66B 109.50
H66A C66 H66B 109.50
C63 C66 H66C 109.50
H66A C66 H66C 109.50
H66B C66 H66C 109.50
C65 C67 H67A 109.50
C65 C67 H67B 109.50
H67A C67 H67B 109.50
C65 C67 H67C 109.50
H67A C67 H67C 109.50
H67B C67 H67C 109.50
N72 C73 C74 108.2(6)
N72 C73 C76 122.4(7)
C74 C73 C76 129.4(7)
C73 C74 C75 106.3(7)
C73 C74 H74 126.80
C75 C74 H74 126.80
N71 C75 C74 109.2(7)
N71 C75 C77 120.3(6)
C74 C75 C77 130.5(8)
C73 C76 H76A 109.50
C73 C76 H76B 109.50
H76A C76 H76B 109.50
C73 C76 H76C 109.50
H76A C76 H76C 109.50
H76B C76 H76C 109.50
C75 C77 H77A 109.50
C75 C77 H77B 109.50
H77A C77 H77B 109.50
C75 C77 H77C 109.50
H77A C77 H77C 109.50
H77B C77 H77C 109.50
N82 C83 C84 108.0(6)
N82 C83 C86 122.9(7)
C84 C83 C86 129.1(7)
C83 C84 C85 105.9(7)
C83 C84 H84 127.10
C85 C84 H84 127.10
N81 C85 C84 109.5(6)
N81 C85 C87 122.6(7)
C84 C85 C87 127.9(7)
C83 C86 H86A 109.50
C83 C86 H86B 109.50
H86A C86 H86B 109.50
C83 C86 H86C 109.50
H86A C86 H86C 109.50
H86B C86 H86C 109.50
C85 C87 H87A 109.50
C85 C87 H87B 109.50
H87A C87 H87B 109.50
C85 C87 H87C 109.50
H87A C87 H87C 109.50
H87B C87 H87C 109.50
N32 B1 N12 110.6(6)
N32 B1 N22 111.1(6)
N12 B1 N22 111.2(6)
N32 B1 H1 106(4)
N12 B1 H1 111(4)
N22 B1 H1 107(4)
N62 B2 N72 110.7(6)
N62 B2 N82 110.4(6)
N72 B2 N82 110.9(6)
N62 B2 H2 111(4)
N72 B2 H2 101(4)
N82 B2 H2 112(4)

loop_
_geom_bond_atom_site_label_1
_geom_bond_atom_site_label_2
_geom_bond_distance
U1 N71 2.544(6)
U1 N21 2.558(6)
U1 C41 2.589(9)
U1 N81 2.601(6)
U1 N31 2.621(6)
U1 N11 2.656(5)
U1 N61 2.680(5)
N11 C15 1.354(8)
N11 N12 1.387(7)
N12 C13 1.358(8)
N12 B1 1.547(9)
N21 C25 1.355(10)
N21 N22 1.387(8)
N22 C23 1.354(9)
N22 B1 1.558(11)
N31 C35 1.344(9)
N31 N32 1.375(8)
N32 C33 1.361(9)
N32 B1 1.543(10)
N61 C65 1.353(9)
N61 N62 1.383(8)
N62 C63 1.353(9)
N62 B2 1.533(10)
N71 C75 1.326(10)
N71 N72 1.380(8)
N72 C73 1.348(9)
N72 B2 1.544(11)
N81 C85 1.348(9)
N81 N82 1.367(8)
N82 C83 1.349(9)
N82 B2 1.552(10)
C13 C14 1.358(10)
C13 C16 1.502(10)
C14 C15 1.383(10)
C14 H14 0.9500
C15 C17 1.494(9)
C16 H16A 0.9800
C16 H16B 0.9800
C16 H16C 0.9800
C17 H17A 0.9800
C17 H17B 0.9800
C17 H17C 0.9800
C23 C24 1.381(13)
C23 C26 1.486(12)
C24 C25 1.388(12)
C24 H24 0.9500
C25 C27 1.498(13)
C26 H26A 0.9800
C26 H26B 0.9800
C26 H26C 0.9800
C27 H27A 0.9800
C27 H27B 0.9800
C27 H27C 0.9800
C33 C34 1.368(11)
C33 C36 1.490(10)
C34 C35 1.403(10)
C34 H34 0.9500
C35 C37 1.507(10)
C36 H36A 0.9800
C36 H36B 0.9800
C36 H36C 0.9800
C37 H37A 0.9800
C37 H37B 0.9800
C37 H37C 0.9800
C41 C42 1.100(11)
C42 C43 1.499(11)
C43 C48 1.383(12)
C43 C44 1.390(12)
C44 C45 1.381(13)
C44 H44 0.9500
C45 C46 1.347(16)
C45 H45 0.9500
C46 C47 1.306(17)
C46 H46 0.9500
C47 C48 1.407(16)
C47 H47 0.9500
C48 H48 0.9500
C63 C64 1.363(11)
C63 C66 1.512(10)
C64 C65 1.397(10)
C64 H64 0.9500
C65 C67 1.493(10)
C66 H66A 0.9800
C66 H66B 0.9800
C66 H66C 0.9800
C67 H67A 0.9800
C67 H67B 0.9800
C67 H67C 0.9800
C73 C74 1.364(11)
C73 C76 1.495(10)
C74 C75 1.401(10)
C74 H74 0.9500
C75 C77 1.485(11)
C76 H76A 0.9800
C76 H76B 0.9800
C76 H76C 0.9800
C77 H77A 0.9800
C77 H77B 0.9800
C77 H77C 0.9800
C83 C84 1.376(11)
C83 C86 1.501(10)
C84 C85 1.396(10)
C84 H84 0.9500
C85 C87 1.492(11)
C86 H86A 0.9800
C86 H86B 0.9800
C86 H86C 0.9800
C87 H87A 0.9800
C87 H87B 0.9800
C87 H87C 0.9800
B1 H1 1.09(7)
B2 H2 1.08(7)

loop_
_geom_torsion_atom_site_label_1
_geom_torsion_atom_site_label_2
_geom_torsion_atom_site_label_3
_geom_torsion_atom_site_label_4
_geom_torsion
N71 U1 N11 C15 -70.5(7)
N21 U1 N11 C15 130.8(7)
C41 U1 N11 C15 13.3(7)
N81 U1 N11 C15 33.5(8)
N31 U1 N11 C15 -150.0(7)
N61 U1 N11 C15 -163.9(6)
N71 U1 N11 N12 145.4(4)
N21 U1 N11 N12 -13.3(4)
C41 U1 N11 N12 -130.8(5)
N81 U1 N11 N12 -110.6(5)
N31 U1 N11 N12 65.8(4)
N61 U1 N11 N12 51.9(5)
C15 N11 N12 C13 -2.0(8)
U1 N11 N12 C13 153.3(5)
C15 N11 N12 B1 167.4(7)
U1 N11 N12 B1 -37.3(8)
N71 U1 N21 C25 74.4(8)
C41 U1 N21 C25 -87.7(7)
N81 U1 N21 C25 -11.2(6)
N31 U1 N21 C25 132.2(6)
N11 U1 N21 C25 -158.1(6)
N61 U1 N21 C25 55.6(6)
N71 U1 N21 N22 -94.2(6)
C41 U1 N21 N22 103.6(5)
N81 U1 N21 N22 -179.8(4)
N31 U1 N21 N22 -36.4(4)
N11 U1 N21 N22 33.2(4)
N61 U1 N21 N22 -113.0(5)
C25 N21 N22 C23 0.0(7)
U1 N21 N22 C23 171.5(5)
C25 N21 N22 B1 -175.9(6)
U1 N21 N22 B1 -4.4(8)
N71 U1 N31 C35 22.0(7)
N21 U1 N31 C35 -136.9(7)
C41 U1 N31 C35 110.0(7)
N81 U1 N31 C35 -47.3(8)
N11 U1 N31 C35 135.9(7)
N61 U1 N31 C35 -52.7(7)
N71 U1 N31 N32 -162.9(4)
N21 U1 N31 N32 38.2(4)
C41 U1 N31 N32 -74.9(5)
N81 U1 N31 N32 127.7(4)
N11 U1 N31 N32 -49.0(4)
N61 U1 N31 N32 122.3(5)
C35 N31 N32 C33 -0.4(7)
U1 N31 N32 C33 -176.8(4)
C35 N31 N32 B1 177.5(6)
U1 N31 N32 B1 1.1(8)
N71 U1 N61 C65 -140.7(7)
N21 U1 N61 C65 31.2(7)
C41 U1 N61 C65 149.8(7)
N81 U1 N61 C65 135.4(7)
N31 U1 N61 C65 -48.0(7)
N11 U1 N61 C65 -34.6(8)
N71 U1 N61 N62 40.0(5)
N21 U1 N61 N62 -148.1(5)
C41 U1 N61 N62 -29.5(7)
N81 U1 N61 N62 -43.9(5)
N31 U1 N61 N62 132.7(5)
N11 U1 N61 N62 146.1(4)
C65 N61 N62 C63 -0.3(8)
U1 N61 N62 C63 179.2(5)
C65 N61 N62 B2 177.1(7)
U1 N61 N62 B2 -3.4(9)
N21 U1 N71 C75 118.0(7)
C41 U1 N71 C75 -78.2(7)
N81 U1 N71 C75 -151.7(7)
N31 U1 N71 C75 62.3(6)
N11 U1 N71 C75 -4.0(7)
N61 U1 N71 C75 137.3(7)
N21 U1 N71 N72 -53.1(7)
C41 U1 N71 N72 110.7(5)
N81 U1 N71 N72 37.2(5)
N31 U1 N71 N72 -108.8(5)
N11 U1 N71 N72 -175.1(4)
N61 U1 N71 N72 -33.8(5)
C75 N71 N72 C73 -0.8(8)
U1 N71 N72 C73 172.1(4)
C75 N71 N72 B2 178.3(6)
U1 N71 N72 B2 -8.8(8)
N71 U1 N81 C85 131.6(6)
N21 U1 N81 C85 -74.0(6)
C41 U1 N81 C85 38.7(6)
N31 U1 N81 C85 -156.1(5)
N11 U1 N81 C85 18.3(8)
N61 U1 N81 C85 -150.5(7)
N71 U1 N81 N82 -17.2(4)
N21 U1 N81 N82 137.2(4)
C41 U1 N81 N82 -110.2(5)
N31 U1 N81 N82 55.0(6)
N11 U1 N81 N82 -130.6(4)
N61 U1 N81 N82 60.6(4)
C85 N81 N82 C83 -1.8(8)
U1 N81 N82 C83 154.0(5)
C85 N81 N82 B2 172.9(6)
U1 N81 N82 B2 -31.3(8)
N11 N12 C13 C14 0.6(8)
B1 N12 C13 C14 -168.5(7)
N11 N12 C13 C16 -177.9(7)
B1 N12 C13 C16 12.9(11)
N12 C13 C14 C15 1.0(8)
C16 C13 C14 C15 179.5(8)
N12 N11 C15 C14 2.7(8)
U1 N11 C15 C14 -142.8(5)
N12 N11 C15 C17 -176.2(7)
U1 N11 C15 C17 38.3(11)
C13 C14 C15 N11 -2.4(9)
C13 C14 C15 C17 176.5(8)
N21 N22 C23 C24 0.0(8)
B1 N22 C23 C24 175.6(7)
N21 N22 C23 C26 178.6(8)
B1 N22 C23 C26 -5.8(12)
N22 C23 C24 C25 0.1(9)
C26 C23 C24 C25 -178.4(9)
N22 N21 C25 C24 0.1(8)
U1 N21 C25 C24 -169.7(5)
N22 N21 C25 C27 176.1(7)
U1 N21 C25 C27 6.3(11)
C23 C24 C25 N21 -0.1(9)
C23 C24 C25 C27 -175.7(8)
N31 N32 C33 C34 0.5(8)
B1 N32 C33 C34 -177.3(6)
N31 N32 C33 C36 -178.5(6)
B1 N32 C33 C36 3.7(11)
N32 C33 C34 C35 -0.3(8)
C36 C33 C34 C35 178.6(7)
N32 N31 C35 C34 0.2(8)
U1 N31 C35 C34 175.7(5)
N32 N31 C35 C37 179.6(7)
U1 N31 C35 C37 -5.0(11)
C33 C34 C35 N31 0.1(8)
C33 C34 C35 C37 -179.2(8)
N71 U1 C41 C42 -147(17)
N21 U1 C41 C42 25(17)
N81 U1 C41 C42 -68(17)
N31 U1 C41 C42 125(17)
N11 U1 C41 C42 100(17)
N61 U1 C41 C42 -82(17)
U1 C41 C42 C43 -179(100)
C41 C42 C43 C48 -176(100)
C41 C42 C43 C44 4(100)
C48 C43 C44 C45 0.3(13)
C42 C43 C44 C45 -179.9(8)
C43 C44 C45 C46 -0.3(14)
C44 C45 C46 C47 2.7(17)
C45 C46 C47 C48 -5(2)
C44 C43 C48 C47 -2.4(15)
C42 C43 C48 C47 177.8(10)
C46 C47 C48 C43 5(2)
N61 N62 C63 C64 0.5(9)
B2 N62 C63 C64 -176.7(7)
N61 N62 C63 C66 178.7(7)
B2 N62 C63 C66 1.5(13)
N62 C63 C64 C65 -0.4(9)
C66 C63 C64 C65 -178.6(8)
N62 N61 C65 C64 0.0(8)
U1 N61 C65 C64 -179.3(5)
N62 N61 C65 C67 -179.7(7)
U1 N61 C65 C67 1.0(12)
C63 C64 C65 N61 0.3(9)
C63 C64 C65 C67 180.0(8)
N71 N72 C73 C74 0.1(8)
B2 N72 C73 C74 -178.9(7)
N71 N72 C73 C76 178.0(7)
B2 N72 C73 C76 -1.0(12)
N72 C73 C74 C75 0.6(9)
C76 C73 C74 C75 -177.1(8)
N72 N71 C75 C74 1.1(8)
U1 N71 C75 C74 -171.0(5)
N72 N71 C75 C77 -179.6(8)
U1 N71 C75 C77 8.2(11)
C73 C74 C75 N71 -1.1(9)
C73 C74 C75 C77 179.8(9)
N81 N82 C83 C84 2.4(8)
B2 N82 C83 C84 -172.0(7)
N81 N82 C83 C86 -176.1(6)
B2 N82 C83 C86 9.5(11)
N82 C83 C84 C85 -2.0(8)
C86 C83 C84 C85 176.4(7)
N82 N81 C85 C84 0.5(8)
U1 N81 C85 C84 -150.7(5)
N82 N81 C85 C87 -178.5(7)
U1 N81 C85 C87 30.3(10)
C83 C84 C85 N81 0.9(8)
C83 C84 C85 C87 179.9(8)
C33 N32 B1 N12 -122.2(7)
N31 N32 B1 N12 60.2(8)
C33 N32 B1 N22 113.9(7)
N31 N32 B1 N22 -63.7(8)
C13 N12 B1 N32 131.5(7)
N11 N12 B1 N32 -36.2(9)
C13 N12 B1 N22 -104.7(8)
N11 N12 B1 N22 87.6(8)
C23 N22 B1 N32 -109.0(8)
N21 N22 B1 N32 66.2(8)
C23 N22 B1 N12 127.5(7)
N21 N22 B1 N12 -57.4(8)
C63 N62 B2 N72 116.7(8)
N61 N62 B2 N72 -60.2(9)
C63 N62 B2 N82 -120.1(8)
N61 N62 B2 N82 63.0(9)
C73 N72 B2 N62 -111.3(8)
N71 N72 B2 N62 69.8(8)
C73 N72 B2 N82 125.8(7)
N71 N72 B2 N82 -53.1(8)
C83 N82 B2 N62 130.8(7)
N81 N82 B2 N62 -43.0(9)
C83 N82 B2 N72 -106.1(8)
N81 N82 B2 N72 80.1(8)
